data_2218657
loop_
_publ_author_name
'Fun, Hoong-Kun'
'Chantrapromma, Suchada'
'Patil, P. S.'
'Dharmaprakash, S. M.'

_publ_section_title
;
 (<i>E</i>)-1-(3-Bromophenyl)-3-(4-ethoxyphenyl)prop-2-en-1-one
;
_journal_coeditor_code CI2619
_journal_issue 7
_journal_name_full 'Acta Crystallographica Section E'
_journal_page_first o1356
_journal_page_last o1357
_journal_paper_doi 10.1107/S1600536808018850
_journal_volume 64
_journal_year 2008
_chemical_formula_iupac 'C17 H15 Br O2'
_chemical_formula_moiety 'C17 H15 Br O2'
_chemical_formula_sum 'C17 H15 Br O2'
_chemical_formula_weight 331.19
_chemical_name_systematic
;
1-(3-Bromophenyl)-3-(4-ethoxyphenyl)prop-2-en-1-one
;
_space_group_IT_number 4
_symmetry_cell_setting monoclinic
_symmetry_space_group_name_Hall 'P 2yb'
_symmetry_space_group_name_H-M 'P 1 21 1'
_atom_sites_solution_hydrogens geom
_atom_sites_solution_primary direct
_atom_sites_solution_secondary difmap
_audit_creation_method SHELXL-97
_cell_angle_alpha 90.00
_cell_angle_beta 92.3960(10)
_cell_angle_gamma 90.00
_cell_formula_units_Z 2
_cell_length_a 4.05160(10)
_cell_length_b 9.6501(2)
_cell_length_c 17.9120(4)
_cell_measurement_reflns_used 5989
_cell_measurement_temperature 100.00(10)
_cell_measurement_theta_max 35.00
_cell_measurement_theta_min 1.14
_cell_volume 699.72(3)
_computing_cell_refinement 'APEX2 (Bruker, 2005)'
_computing_data_collection 'APEX2 (Bruker, 2005)'
_computing_data_reduction 'SAINT (Bruker, 2005)'
_computing_molecular_graphics 'SHELXTL (Sheldrick, 2008)'
_computing_publication_material
;
SHELXTL (Sheldrick, 2008) and PLATON (Spek, 2003)
;
_computing_structure_refinement 'SHELXTL (Sheldrick, 2008)'
_computing_structure_solution 'SHELXTL (Sheldrick, 2008)'
_diffrn_ambient_temperature 100.00(10)
_diffrn_detector_area_resol_mean 8.33
_diffrn_measured_fraction_theta_full 0.996
_diffrn_measured_fraction_theta_max 0.996
_diffrn_measurement_device_type
;
Bruker SMART APEXII CCD area-detector
;
_diffrn_measurement_method \w
_diffrn_radiation_monochromator graphite
_diffrn_radiation_source 'fine-focus sealed tube'
_diffrn_radiation_type MoK\a
_diffrn_radiation_wavelength 0.71073
_diffrn_reflns_av_R_equivalents 0.0331
_diffrn_reflns_av_sigmaI/netI 0.0706
_diffrn_reflns_limit_h_max 6
_diffrn_reflns_limit_h_min -6
_diffrn_reflns_limit_k_max 15
_diffrn_reflns_limit_k_min -15
_diffrn_reflns_limit_l_max 23
_diffrn_reflns_limit_l_min -28
_diffrn_reflns_number 14837
_diffrn_reflns_theta_full 35.00
_diffrn_reflns_theta_max 35.00
_diffrn_reflns_theta_min 1.14
_diffrn_standards_number 0
_exptl_absorpt_coefficient_mu 2.935
_exptl_absorpt_correction_T_max 0.6415
_exptl_absorpt_correction_T_min 0.3053
_exptl_absorpt_correction_type multi-scan
_exptl_absorpt_process_details '(SADABS; Bruker, 2005)'
_exptl_crystal_colour Colourless
_exptl_crystal_density_diffrn 1.572
_exptl_crystal_density_method 'not measured'
_exptl_crystal_description Block
_exptl_crystal_F_000 336
_exptl_crystal_size_max 0.53
_exptl_crystal_size_mid 0.31
_exptl_crystal_size_min 0.17
_refine_diff_density_max 0.688
_refine_diff_density_min -0.652
_refine_ls_abs_structure_details 'Flack (1983), 2764 Friedel pairs'
_refine_ls_abs_structure_Flack 0.021(8)
_refine_ls_extinction_method none
_refine_ls_goodness_of_fit_ref 1.043
_refine_ls_hydrogen_treatment constr
_refine_ls_matrix_type full
_refine_ls_number_parameters 182
_refine_ls_number_reflns 5989
_refine_ls_number_restraints 1
_refine_ls_restrained_S_all 1.043
_refine_ls_R_factor_all 0.0570
_refine_ls_R_factor_gt 0.0343
_refine_ls_shift/su_max 0.002
_refine_ls_shift/su_mean <0.001
_refine_ls_structure_factor_coef Fsqd
_refine_ls_weighting_details 'calc w=1/[\s^2^(Fo^2^)+(0.0372P)^2^] where P=(Fo^2^+2Fc^2^)/3'
_refine_ls_weighting_scheme calc
_refine_ls_wR_factor_gt 0.0707
_refine_ls_wR_factor_ref 0.0931
_reflns_number_gt 4682
_reflns_number_total 5989
_reflns_threshold_expression I>2\s(I)
_cod_data_source_file ci2619.cif
_cod_data_source_block I
_cod_depositor_comments
;
The following automatic conversions were performed:
'_symmetry_cell_setting' value 'Monoclinic' changed to 'monoclinic'
according to '/home/saulius/struct/CIF-dictionaries/cif_core.dic'
dictionary named 'cif_core.dic' version 2.4.1 from 2010-06-29.

Automatic conversion script
Id: cif_fix_enum 1527 2010-12-29 10:47:43Z saulius 

The following automatic conversions were performed:

'_symmetry_cell_setting' value 'Monoclinic' changed to 'monoclinic'
according to /home/saulius/struct/CIF-dictionaries/cif_core.dic
dictionary named 'cif_core.dic' version 2.4.1 from 2010-06-29.

Automatic conversion script
Id: cif_fix_values 1715 2011-07-08 13:25:40Z adriana 
;
_cod_original_sg_symbol_H-M 'P 21'
_cod_database_code 2218657
_cod_database_fobs_code 2218657

loop_
_symmetry_equiv_pos_as_xyz
'x, y, z'
'-x, y+1/2, -z'

loop_
_atom_site_type_symbol
_atom_site_label
_atom_site_fract_x
_atom_site_fract_y
_atom_site_fract_z
_atom_site_U_iso_or_equiv
_atom_site_adp_type
_atom_site_calc_flag
_atom_site_refinement_flags
_atom_site_occupancy
Br Br1 0.44099(5) 0.22151(3) 0.509606(11) 0.02359(7) Uani d . 1
O O1 0.6257(5) 0.16393(19) 0.80200(10) 0.0229(4) Uani d . 1
O O2 0.0554(4) 0.29630(17) 1.23694(9) 0.0191(3) Uani d . 1
C C1 0.4078(6) 0.2599(2) 0.66571(13) 0.0179(4) Uani d . 1
H H1A 0.5320 0.1789 0.6686 0.021 Uiso calc R 1
C C2 0.3124(6) 0.3148(2) 0.59698(13) 0.0174(4) Uani d . 1
C C3 0.1291(6) 0.4369(2) 0.59085(14) 0.0194(4) Uani d . 1
H H3A 0.0668 0.4731 0.5443 0.023 Uiso calc R 1
C C4 0.0418(6) 0.5031(2) 0.65597(14) 0.0194(4) Uani d . 1
H H4A -0.0799 0.5848 0.6528 0.023 Uiso calc R 1
C C5 0.1332(6) 0.4494(2) 0.72574(14) 0.0173(4) Uani d . 1
H H5A 0.0725 0.4948 0.7689 0.021 Uiso calc R 1
C C6 0.3170(6) 0.3266(2) 0.73090(13) 0.0155(4) Uani d . 1
C C7 0.4277(6) 0.2592(2) 0.80334(13) 0.0163(4) Uani d . 1
C C8 0.2936(6) 0.3067(2) 0.87445(13) 0.0170(4) Uani d . 1
H H8A 0.1488 0.3814 0.8756 0.020 Uiso calc R 1
C C9 0.3862(5) 0.2391(3) 0.93731(12) 0.0162(4) Uani d . 1
H H9A 0.5380 0.1681 0.9313 0.019 Uiso calc R 1
C C10 0.2857(6) 0.2599(2) 1.01363(13) 0.0161(4) Uani d . 1
C C11 0.0989(6) 0.3739(2) 1.03642(13) 0.0165(4) Uani d . 1
H H11A 0.0263 0.4389 1.0011 0.020 Uiso calc R 1
C C12 0.0207(6) 0.3914(2) 1.11050(13) 0.0171(4) Uani d . 1
H H12A -0.0990 0.4684 1.1249 0.020 Uiso calc R 1
C C13 0.1238(6) 0.2920(2) 1.16333(13) 0.0156(4) Uani d . 1
C C14 0.3094(6) 0.1789(2) 1.14161(13) 0.0169(4) Uani d . 1
H H14A 0.3792 0.1131 1.1768 0.020 Uiso calc R 1
C C15 0.3906(6) 0.1639(2) 1.06790(13) 0.0166(4) Uani d . 1
H H15A 0.5173 0.0884 1.0542 0.020 Uiso calc R 1
C C16 -0.1265(6) 0.4130(3) 1.26362(14) 0.0194(5) Uani d . 1
H H16A -0.3355 0.4225 1.2356 0.023 Uiso calc R 1
H H16B -0.0010 0.4978 1.2584 0.023 Uiso calc R 1
C C17 -0.1832(9) 0.3845(3) 1.34460(16) 0.0323(7) Uani d . 1
H H17C -0.3014 0.4605 1.3654 0.048 Uiso calc R 1
H H17A 0.0256 0.3736 1.3713 0.048 Uiso calc R 1
H H17B -0.3101 0.3010 1.3488 0.048 Uiso calc R 1

loop_
_atom_site_aniso_label
_atom_site_aniso_U_11
_atom_site_aniso_U_22
_atom_site_aniso_U_33
_atom_site_aniso_U_12
_atom_site_aniso_U_13
_atom_site_aniso_U_23
Br1 0.02512(11) 0.03165(12) 0.01422(9) -0.00028(13) 0.00341(7) -0.00396(12)
O1 0.0289(10) 0.0226(8) 0.0170(8) 0.0094(7) 0.0001(7) 0.0002(7)
O2 0.0236(9) 0.0196(8) 0.0144(8) 0.0049(7) 0.0052(6) 0.0037(6)
C1 0.0184(10) 0.0188(10) 0.0165(10) -0.0003(7) 0.0022(8) 0.0009(7)
C2 0.0153(10) 0.0197(10) 0.0173(11) -0.0035(8) 0.0026(8) -0.0029(8)
C3 0.0210(11) 0.0199(10) 0.0175(11) -0.0043(9) 0.0006(8) 0.0042(9)
C4 0.0200(12) 0.0149(10) 0.0231(12) -0.0007(9) -0.0016(9) 0.0017(9)
C5 0.0201(11) 0.0150(10) 0.0166(11) -0.0017(8) 0.0004(8) -0.0012(8)
C6 0.0186(10) 0.0132(9) 0.0147(10) -0.0024(8) 0.0011(8) -0.0004(7)
C7 0.0179(10) 0.0145(9) 0.0164(10) -0.0011(7) 0.0004(8) -0.0020(7)
C8 0.0190(11) 0.0168(10) 0.0151(10) 0.0003(8) 0.0006(8) -0.0025(8)
C9 0.0176(9) 0.0141(12) 0.0168(9) -0.0005(8) 0.0007(7) -0.0023(8)
C10 0.0172(10) 0.0142(9) 0.0170(10) -0.0027(7) 0.0009(8) -0.0001(7)
C11 0.0179(10) 0.0150(9) 0.0165(10) -0.0013(8) -0.0008(8) 0.0028(8)
C12 0.0189(11) 0.0147(9) 0.0176(11) -0.0013(8) 0.0013(8) 0.0003(8)
C13 0.0144(10) 0.0161(10) 0.0166(10) -0.0015(8) 0.0036(8) 0.0004(8)
C14 0.0184(11) 0.0136(8) 0.0186(11) 0.0009(7) 0.0005(8) 0.0043(7)
C15 0.0161(10) 0.0150(9) 0.0188(11) 0.0007(8) 0.0011(8) 0.0004(8)
C16 0.0232(12) 0.0161(10) 0.0194(11) -0.0015(8) 0.0060(9) -0.0003(8)
C17 0.0467(19) 0.0282(13) 0.0230(14) 0.0146(13) 0.0146(12) 0.0044(11)

loop_
_atom_type_symbol
_atom_type_description
_atom_type_scat_dispersion_real
_atom_type_scat_dispersion_imag
_atom_type_scat_source
C C 0.0033 0.0016 'International Tables Vol C Tables 4.2.6.8 and 6.1.1.4'
H H 0.0000 0.0000 'International Tables Vol C Tables 4.2.6.8 and 6.1.1.4'
O O 0.0106 0.0060 'International Tables Vol C Tables 4.2.6.8 and 6.1.1.4'
Br Br -0.2901 2.4595 'International Tables Vol C Tables 4.2.6.8 and 6.1.1.4'

loop_
_geom_angle_atom_site_label_1
_geom_angle_atom_site_label_2
_geom_angle_atom_site_label_3
_geom_angle
C13 O2 C16 118.31(18)
C2 C1 C6 119.7(2)
C2 C1 H1A 120.2
C6 C1 H1A 120.2
C1 C2 C3 121.5(2)
C1 C2 Br1 118.50(18)
C3 C2 Br1 119.98(18)
C4 C3 C2 118.4(2)
C4 C3 H3A 120.8
C2 C3 H3A 120.8
C3 C4 C5 121.1(2)
C3 C4 H4A 119.5
C5 C4 H4A 119.5
C4 C5 C6 119.7(2)
C4 C5 H5A 120.1
C6 C5 H5A 120.1
C1 C6 C5 119.5(2)
C1 C6 C7 116.3(2)
C5 C6 C7 124.2(2)
O1 C7 C8 121.0(2)
O1 C7 C6 118.8(2)
C8 C7 C6 120.19(19)
C9 C8 C7 118.2(2)
C9 C8 H8A 120.9
C7 C8 H8A 120.9
C8 C9 C10 129.9(2)
C8 C9 H9A 115.0
C10 C9 H9A 115.0
C15 C10 C11 118.0(2)
C15 C10 C9 118.2(2)
C11 C10 C9 123.8(2)
C12 C11 C10 121.4(2)
C12 C11 H11A 119.3
C10 C11 H11A 119.3
C11 C12 C13 119.3(2)
C11 C12 H12A 120.3
C13 C12 H12A 120.3
O2 C13 C14 115.5(2)
O2 C13 C12 124.6(2)
C14 C13 C12 119.9(2)
C15 C14 C13 120.2(2)
C15 C14 H14A 119.9
C13 C14 H14A 119.9
C14 C15 C10 121.2(2)
C14 C15 H15A 119.4
C10 C15 H15A 119.4
O2 C16 C17 106.1(2)
O2 C16 H16A 110.5
C17 C16 H16A 110.5
O2 C16 H16B 110.5
C17 C16 H16B 110.5
H16A C16 H16B 108.7
C16 C17 H17C 109.5
C16 C17 H17A 109.5
H17C C17 H17A 109.5
C16 C17 H17B 109.5
H17C C17 H17B 109.5
H17A C17 H17B 109.5

loop_
_geom_bond_atom_site_label_1
_geom_bond_atom_site_label_2
_geom_bond_distance
Br1 C2 1.897(2)
O1 C7 1.221(3)
O2 C13 1.359(3)
O2 C16 1.439(3)
C1 C2 1.381(3)
C1 C6 1.396(3)
C1 H1A 0.93
C2 C3 1.394(3)
C3 C4 1.389(3)
C3 H3A 0.93
C4 C5 1.389(4)
C4 H4A 0.93
C5 C6 1.401(3)
C5 H5A 0.93
C6 C7 1.503(3)
C7 C8 1.478(3)
C8 C9 1.341(3)
C8 H8A 0.93
C9 C10 1.457(3)
C9 H9A 0.93
C10 C15 1.397(3)
C10 C11 1.405(3)
C11 C12 1.387(3)
C11 H11A 0.93
C12 C13 1.399(3)
C12 H12A 0.93
C13 C14 1.390(3)
C14 C15 1.381(3)
C14 H14A 0.93
C15 H15A 0.93
C16 C17 1.504(4)
C16 H16A 0.97
C16 H16B 0.97
C17 H17C 0.96
C17 H17A 0.96
C17 H17B 0.96

loop_
_geom_hbond_atom_site_label_D
_geom_hbond_atom_site_label_H
_geom_hbond_atom_site_label_A
_geom_hbond_site_symmetry_A
_geom_hbond_distance_DH
_geom_hbond_distance_HA
_geom_hbond_distance_DA
_geom_hbond_angle_DHA
_geom_hbond_publ_flag
C9 H9A O1 1_555 0.93 2.36 2.746(3) 105 y
C16 H16B O1 2_657 0.97 2.49 3.400(3) 157 y

loop_
_geom_torsion_atom_site_label_1
_geom_torsion_atom_site_label_2
_geom_torsion_atom_site_label_3
_geom_torsion_atom_site_label_4
_geom_torsion
C6 C1 C2 C3 0.7(4)
C6 C1 C2 Br1 179.90(17)
C1 C2 C3 C4 -0.2(4)
Br1 C2 C3 C4 -179.42(18)
C2 C3 C4 C5 -0.2(4)
C3 C4 C5 C6 0.1(4)
C2 C1 C6 C5 -0.7(3)
C2 C1 C6 C7 179.4(2)
C4 C5 C6 C1 0.3(3)
C4 C5 C6 C7 -179.8(2)
C1 C6 C7 O1 10.3(3)
C5 C6 C7 O1 -169.6(2)
C1 C6 C7 C8 -168.7(2)
C5 C6 C7 C8 11.4(3)
O1 C7 C8 C9 -2.3(3)
C6 C7 C8 C9 176.7(2)
C7 C8 C9 C10 -177.6(2)
C8 C9 C10 C15 172.5(3)
C8 C9 C10 C11 -9.9(4)
C15 C10 C11 C12 0.2(3)
C9 C10 C11 C12 -177.5(2)
C10 C11 C12 C13 -1.4(4)
C16 O2 C13 C14 178.0(2)
C16 O2 C13 C12 -2.1(3)
C11 C12 C13 O2 -178.4(2)
C11 C12 C13 C14 1.5(3)
O2 C13 C14 C15 179.5(2)
C12 C13 C14 C15 -0.4(3)
C13 C14 C15 C10 -0.8(4)
C11 C10 C15 C14 1.0(3)
C9 C10 C15 C14 178.7(2)
C13 O2 C16 C17 176.3(2)

loop_
_cod_related_entry_id
_cod_related_entry_database
_cod_related_entry_code
1 ChemSpider 30655522
